data_7011915
loop_
_publ_author_name
'Arnold, John'
'Knapp, Volker'
'Schmidt, Joseph A. R.'
'Shafir, Alexandr'

_publ_section_title
;
 Reactions of N,N???,N???-trimethyl-1,4,7-triazacyclononane with
 butyllithium reagents
;
_journal_issue 17
_journal_name_full 'Journal of the Chemical Society, Dalton Transactions'
_journal_page_first 3273
_journal_paper_doi 10.1039/b205792c
_journal_year 2002
_chemical_formula_moiety 'C9 H20 Li N3 '
_chemical_formula_sum 'C9 H20 Li N3'
_chemical_formula_weight 177.22
_space_group_IT_number 114
_symmetry_cell_setting tetragonal
_symmetry_Int_Tables_number 114
_symmetry_space_group_name_Hall 'P -4 2n'
_symmetry_space_group_name_H-M 'P -4 21 c'
_audit_creation_date 'Fri Jul 19 16:06:42 2002'
_audit_creation_method 'by teXsan'
_cell_angle_alpha 90
_cell_angle_beta 90
_cell_angle_gamma 90
_cell_formula_units_Z 8
_cell_length_a 12.288(1)
_cell_length_b 12.288(1)
_cell_length_c 14.407(2)
_cell_measurement_reflns_used 0
_cell_measurement_temperature 169.2
_cell_measurement_theta_max 45.0
_cell_measurement_theta_min 3.0
_cell_volume 2175.4(4)
_computing_cell_refinement 'Bruker SAINT v5.04'
_computing_data_collection 'Bruker SMART v5.052d'
_computing_data_reduction 'Bruker SAINT v5.04'
_computing_publication_material teXsan
_computing_structure_refinement teXsan
_computing_structure_solution SIR92
_diffrn_ambient_temperature 169.2
_diffrn_measurement_device_type 'SMART CCD'
_diffrn_measurement_method \w-scan
_diffrn_orient_matrix_UB_11 0.00000
_diffrn_orient_matrix_UB_12 0.00000
_diffrn_orient_matrix_UB_13 0.00000
_diffrn_orient_matrix_UB_21 0.00000
_diffrn_orient_matrix_UB_22 0.00000
_diffrn_orient_matrix_UB_23 0.00000
_diffrn_orient_matrix_UB_31 0.00000
_diffrn_orient_matrix_UB_32 0.00000
_diffrn_orient_matrix_UB_33 0.00000
_diffrn_radiation_monochromator graphite
_diffrn_radiation_source 'X-ray tube'
_diffrn_radiation_type MoK\a
_diffrn_radiation_wavelength 0.7107
_diffrn_reflns_av_R_equivalents 0.0532
_diffrn_reflns_limit_h_max 14
_diffrn_reflns_limit_h_min -9
_diffrn_reflns_limit_k_max 14
_diffrn_reflns_limit_k_min -14
_diffrn_reflns_limit_l_max 16
_diffrn_reflns_limit_l_min -14
_diffrn_reflns_number 9830
_diffrn_reflns_theta_max 25.64
_diffrn_reflns_theta_min 3.5
_diffrn_standards_decay_% 0.00
_diffrn_standards_interval_count 0
_diffrn_standards_number 0
_exptl_absorpt_coefficient_mu 0.065
_exptl_absorpt_correction_type none
_exptl_crystal_colour colorless
_exptl_crystal_density_diffrn 1.082
_exptl_crystal_density_method 'not measured'
_exptl_crystal_description plate
_exptl_crystal_F_000 784.00
_exptl_crystal_size_max 0.380
_exptl_crystal_size_mid 0.140
_exptl_crystal_size_min 0.070
_refine_diff_density_max 0.15
_refine_diff_density_min -0.17
_refine_ls_extinction_coef 0.00000
_refine_ls_extinction_method none
_refine_ls_goodness_of_fit_ref 1.082
_refine_ls_hydrogen_treatment constr
_refine_ls_matrix_type full
_refine_ls_number_parameters 59
_refine_ls_number_reflns 4953
_refine_ls_number_restraints 0
_refine_ls_R_factor_all 0.0825
_refine_ls_R_factor_gt 0.0373
_refine_ls_shift/su_max 0.0300
_refine_ls_structure_factor_coef F
_refine_ls_weighting_scheme sigma
_refine_ls_wR_factor_all 0.0411
_refine_ls_wR_factor_gt 0.0349
_refine_ls_wR_factor_ref 0.0349
_reflns_number_gt 479
_reflns_number_total 1199
_reflns_threshold_expression I>3.00sigma
_cod_data_source_file b205792c.txt
_cod_data_source_block John's_BuLi_+_Me3TACN
_cod_depositor_comments
;
The following automatic conversions were performed:

'_atom_site_thermal_displace_type' tag value 'Uij' was replaced with
'Uani' value 33 times.

Automatic conversion script
Id: cif_fix_values 1646 2011-03-28 12:23:43Z adriana 
;
_cod_original_cell_volume 2175.5(3)
_cod_original_sg_symbol_H-M 'P -4 21 c  '
_cod_original_formula_sum 'C9 H20 Li N3 '
_cod_database_code 7011915

loop_
_symmetry_equiv_pos_as_xyz
'   +x,   +y,   +z'
1/2-x,1/2+y,1/2-z
'   -x,   -y,   +z'
1/2+x,1/2-y,1/2-z
'   -y,   +x,   -z'
1/2+y,1/2+x,1/2+z
'   +y,   -x,   -z'
1/2-y,1/2-x,1/2+z

loop_
_atom_site_label
_atom_site_fract_x
_atom_site_fract_y
_atom_site_fract_z
_atom_site_U_iso_or_equiv
_atom_site_thermal_displace_type
_atom_site_calc_flag
_atom_site_calc_attached_atom
N(1) 0.14766(9) 0.07236(9) 0.78384(9) 0.0213(3) Uani ? ?
N(2) 0.04565(9) 0.22350(10) 0.65866(9) 0.0251(4) Uani ? ?
N(3) 0.05242(9) 0.26882(9) 0.85394(9) 0.0258(4) Uani ? ?
C(1) 0.1787(1) 0.0745(1) 0.6869(1) 0.0313(5) Uani ? ?
C(2) 0.1591(1) 0.1860(1) 0.6412(1) 0.0307(5) Uani ? ?
C(3) 0.0386(1) 0.3361(1) 0.6924(1) 0.0323(5) Uani ? ?
C(4) 0.0907(1) 0.3508(1) 0.7869(1) 0.0284(5) Uani ? ?
C(5) 0.1399(1) 0.2144(1) 0.9051(1) 0.0293(5) Uani ? ?
C(6) 0.2121(1) 0.1479(1) 0.8405(1) 0.0288(4) Uani ? ?
C(7) -0.0210(1) 0.2092(1) 0.5753(1) 0.0446(5) Uani ? ?
C(8) -0.0284(1) 0.3144(1) 0.9177(1) 0.0452(5) Uani ? ?
C(9) 0.1406(1) -0.0415(1) 0.8217(1) 0.0286(5) Uani ? ?
Li(1) -0.0070(2) 0.1352(2) 0.7781(2) 0.0299(8) Uani ? ?
H(1) 0.254 0.057 0.682 0.037 Uani ? ?
H(2) 0.137 0.021 0.655 0.037 Uani ? ?
H(3) 0.209 0.238 0.666 0.037 Uani ? ?
H(4) 0.170 0.180 0.576 0.037 Uani ? ?
H(5) -0.036 0.356 0.697 0.039 Uani ? ?
H(6) 0.074 0.382 0.649 0.039 Uani ? ?
H(7) 0.073 0.421 0.810 0.034 Uani ? ?
H(8) 0.167 0.345 0.781 0.034 Uani ? ?
H(9) 0.183 0.268 0.935 0.035 Uani ? ?
H(10) 0.109 0.167 0.950 0.035 Uani ? ?
H(11) 0.251 0.196 0.801 0.035 Uani ? ?
H(12) 0.262 0.107 0.877 0.035 Uani ? ?
H(13) -0.010 0.138 0.551 0.054 Uani ? ?
H(14) 0.000 0.262 0.530 0.054 Uani ? ?
H(15) -0.096 0.219 0.591 0.054 Uani ? ?
H(16) -0.089 0.340 0.883 0.054 Uani ? ?
H(17) 0.003 0.373 0.951 0.054 Uani ? ?
H(18) -0.051 0.260 0.960 0.054 Uani ? ?
H(19) 0.109(1) -0.0339(9) 0.8863(10) 0.039 Uani ? ?
H(20) 0.211(1) -0.0609(10) 0.8362(10) 0.039 Uani ? ?

loop_
_atom_type_symbol
_atom_type_oxidation_number
_atom_type_number_in_cell
_atom_type_scat_dispersion_real
_atom_type_scat_dispersion_imag
_atom_type_scat_source
C 0 72 0.003 0.002 'International Tables'
N 0 24 0.006 0.003 'International Tables'
H 0 160 0.000 0.000 'International Tables'
Li 0 8 0.000 0.000 'International Tables'

loop_
_geom_angle_atom_site_label_1
_geom_angle_atom_site_label_2
_geom_angle_atom_site_label_3
_geom_angle
_geom_angle_site_symmetry_1
_geom_angle_site_symmetry_2
_geom_angle_site_symmetry_3
_geom_angle_publ_flag
C1 N1 C6 112.5(1) ? ? ? yes
C1 N1 C9 112.5(1) ? ? ? yes
C1 N1 LI1 101.4(1) ? ? ? yes
C6 N1 C9 114.7(1) ? ? ? yes
C6 N1 LI1 106.5(1) ? ? ? yes
C9 N1 LI1 108.1(1) ? ? ? yes
C2 N2 C3 113.7(1) ? ? ? yes
C2 N2 C7 110.3(1) ? ? ? yes
C2 N2 LI1 105.2(1) ? ? ? yes
C3 N2 C7 110.6(1) ? ? ? yes
C3 N2 LI1 101.2(1) ? ? ? yes
C7 N2 LI1 115.5(1) ? ? ? yes
C4 N3 C5 114.1(1) ? ? ? yes
C4 N3 C8 111.5(1) ? ? ? yes
C4 N3 LI1 107.7(1) ? ? ? yes
C5 N3 C8 110.9(1) ? ? ? yes
C5 N3 LI1 99.2(1) ? ? ? yes
C8 N3 LI1 112.9(1) ? ? ? yes
N1 C1 C2 112.9(1) ? ? ? yes
N2 C2 C1 110.4(1) ? ? ? yes
N2 C3 C4 112.6(1) ? ? ? yes
N3 C4 C3 111.9(1) ? ? ? yes
N3 C5 C6 111.4(1) ? ? ? yes
N1 C6 C5 111.4(1) ? ? ? yes
N1 C9 LI1 116.5(1) 1_555 1_555 3_555 yes
N1 LI1 N2 86.7(1) ? ? ? yes
N1 LI1 N3 87.2(1) ? ? ? yes
N1 LI1 C9 120.3(1) 1_555 1_555 3_555 yes
N2 LI1 N3 85.2(1) ? ? ? yes
N2 LI1 C9 139.2(1) 1_555 1_555 3_555 yes
N3 LI1 C9 122.9(1) 1_555 1_555 3_555 yes

loop_
_geom_bond_atom_site_label_1
_geom_bond_atom_site_label_2
_geom_bond_distance
_geom_bond_site_symmetry_1
_geom_bond_site_symmetry_2
_geom_bond_publ_flag
N1 C1 1.448(2) ? ? yes
N1 C6 1.468(2) ? ? yes
N1 C9 1.504(2) ? ? yes
N1 LI1 2.053(3) ? ? yes
N2 C2 1.490(2) ? ? yes
N2 C3 1.470(2) ? ? yes
N2 C7 1.464(2) ? ? yes
N2 LI1 2.134(3) ? ? yes
N3 C4 1.473(2) ? ? yes
N3 C5 1.465(2) ? ? yes
N3 C8 1.464(2) ? ? yes
N3 LI1 2.103(3) ? ? yes
C1 C2 1.538(2) ? ? yes
C3 C4 1.515(2) ? ? yes
C5 C6 1.523(2) ? ? yes
C9 LI1 2.101(3) 1_555 3_555 yes
